data_1550120
loop_
_publ_author_name
'Dandela, Rambabu'
'Tothadi, Srinu'
'Marelli, Udaya Kiran'
'Nangia, Ashwini'

_publ_section_title
;
 Systematic synthesis of a 6-component organic-salt alloy of naftopidil,
 and pentanary, quaternary and ternary multicomponent crystals
;
_journal_coeditor_code ED5016SUP1
_journal_issue 6
_journal_name_full IUCrJ
_journal_page_first
;
;
_journal_paper_doi 10.1107/S2052252518014057
_journal_volume 5
_journal_year 2018
_chemical_formula_sum 'C31.1 H33.33 N2 O6.35'
_chemical_formula_weight 536.73
_chemical_name_common
'Naftopidil_Benzoic acid_2-Hydroxybenzoic acid_2, 3-Dihydroxybenzoic acid_2, 4-Dihydroxybenzoic acid_Salt alloy'
_space_group_crystal_system monoclinic
_space_group_IT_number 14
_space_group_name_Hall '-P 2ybc'
_space_group_name_H-M_alt 'P 1 21/c 1'
_symmetry_space_group_name_Hall '-P 2ybc'
_symmetry_space_group_name_H-M 'P 1 21/c 1'
_atom_sites_solution_hydrogens mixed
_audit_creation_method SHELXL-2016/6
_cell_angle_alpha 90
_cell_angle_beta 95.232(17)
_cell_angle_gamma 90
_cell_formula_units_Z 4
_cell_length_a 11.153(4)
_cell_length_b 17.701(5)
_cell_length_c 13.336(4)
_cell_measurement_reflns_used 9884
_cell_measurement_temperature 100(2)
_cell_measurement_theta_max 30.49
_cell_measurement_theta_min 2.76
_cell_volume 2621.8(14)
_computing_structure_refinement 'SHELXL-2016/6 (Sheldrick, 2016)'
_computing_structure_solution 'SHELXT 2014/5 (Sheldrick, 2014)'
_diffrn_ambient_temperature 100(2)
_diffrn_measured_fraction_theta_full 0.996
_diffrn_measured_fraction_theta_max 0.997
_diffrn_measurement_device_type 'Bruker APEX-II CCD'
_diffrn_measurement_method '\f and \w scans'
_diffrn_radiation_type MoK\a
_diffrn_radiation_wavelength 0.71073
_diffrn_reflns_av_R_equivalents 0.0553
_diffrn_reflns_av_unetI/netI 0.0321
_diffrn_reflns_Laue_measured_fraction_full 0.996
_diffrn_reflns_Laue_measured_fraction_max 0.997
_diffrn_reflns_limit_h_max 15
_diffrn_reflns_limit_h_min -15
_diffrn_reflns_limit_k_max 25
_diffrn_reflns_limit_k_min -25
_diffrn_reflns_limit_l_max 18
_diffrn_reflns_limit_l_min -18
_diffrn_reflns_number 63397
_diffrn_reflns_point_group_measured_fraction_full 0.996
_diffrn_reflns_point_group_measured_fraction_max 0.997
_diffrn_reflns_theta_full 25.242
_diffrn_reflns_theta_max 30.439
_diffrn_reflns_theta_min 2.555
_exptl_absorpt_coefficient_mu 0.095
_exptl_absorpt_correction_T_max 0.7461
_exptl_absorpt_correction_T_min 0.6966
_exptl_absorpt_correction_type multi-scan
_exptl_absorpt_process_details
;
SADABS-2016/2 (Bruker,2016/2) was used for absorption correction.
wR2(int) was 0.0731 before and 0.0582 after correction.
The Ratio of minimum to maximum transmission is 0.9337.
The \l/2 correction factor is Not present.
;
_exptl_crystal_colour colourless
_exptl_crystal_density_diffrn 1.360
_exptl_crystal_description block
_exptl_crystal_F_000 1139
_exptl_crystal_size_max 0.15
_exptl_crystal_size_mid 0.1
_exptl_crystal_size_min 0.1
_refine_diff_density_max 0.667
_refine_diff_density_min -0.503
_refine_diff_density_rms 0.101
_refine_ls_extinction_method none
_refine_ls_goodness_of_fit_ref 1.169
_refine_ls_hydrogen_treatment mixed
_refine_ls_matrix_type full
_refine_ls_number_parameters 378
_refine_ls_number_reflns 7929
_refine_ls_number_restraints 0
_refine_ls_restrained_S_all 1.169
_refine_ls_R_factor_all 0.0823
_refine_ls_R_factor_gt 0.0644
_refine_ls_shift/su_max 0.000
_refine_ls_shift/su_mean 0.000
_refine_ls_structure_factor_coef Fsqd
_refine_ls_weighting_details 'w=1/[\s^2^(Fo^2^)+(0.0620P)^2^+2.3743P] where P=(Fo^2^+2Fc^2^)/3'
_refine_ls_weighting_scheme calc
_refine_ls_wR_factor_gt 0.1626
_refine_ls_wR_factor_ref 0.1764
_reflns_Friedel_coverage 0.000
_reflns_number_gt 6429
_reflns_number_total 7929
_reflns_threshold_expression 'I > 2\s(I)'
_cod_data_source_file ed5016.cif
_cod_data_source_block 12345
_cod_original_cell_volume 2621.8(13)
_cod_original_formula_sum 'C31.10 H33.33 N2 O6.35'
_cod_database_code 1550120
_shelx_shelxl_version_number 2016/6
_shelx_space_group_comment
;
The symmetry employed for this shelxl refinement is uniquely defined
by the following loop, which should always be used as a source of
symmetry information in preference to the above space-group names.
They are only intended as comments.
;

loop_
_space_group_symop_operation_xyz
'x, y, z'
'-x, y+1/2, -z+1/2'
'-x, -y, -z'
'x, -y-1/2, z-1/2'

loop_
_atom_site_label
_atom_site_type_symbol
_atom_site_fract_x
_atom_site_fract_y
_atom_site_fract_z
_atom_site_U_iso_or_equiv
_atom_site_adp_type
_atom_site_occupancy
_atom_site_site_symmetry_order
_atom_site_calc_flag
_atom_site_refinement_flags_posn
_atom_site_refinement_flags_adp
_atom_site_refinement_flags_occupancy
_atom_site_disorder_assembly
_atom_site_disorder_group
C3A C 0.54897(19) 0.04364(11) 0.39813(15) 0.0304(4) Uani 0.77 1 d . . P A 1
C4A C 0.5229(2) -0.02492(11) 0.34726(15) 0.0275(4) Uani 0.35 1 d . . P A 1
C5A C 0.4079(2) -0.04010(11) 0.30555(15) 0.0276(4) Uani 0.23 1 d . . P A 1
O3 O 0.66037(17) 0.05453(12) 0.43448(16) 0.0333(4) Uani 0.77 1 d . . P A 1
H3 H 0.666368 0.096033 0.461798 0.050 Uiso 0.77 1 calc R U P A 1
O4 O 0.6121(4) -0.0733(3) 0.3464(4) 0.0353(10) Uani 0.35 1 d . . P A 1
H4 H 0.587819 -0.112209 0.318048 0.053 Uiso 0.35 1 calc R U P A 1
O5 O 0.3642(8) -0.0983(5) 0.2468(6) 0.048(2) Uani 0.23 1 d . . P A 1
H5 H 0.419270 -0.127284 0.236966 0.072 Uiso 0.23 1 calc R U P A 1
C3B C 0.54897(19) 0.04364(11) 0.39813(15) 0.0304(4) Uani 0.33 1 d . . P A 2
H3B H 0.626849 0.053681 0.425955 0.036 Uiso 0.33 1 calc R U P A 2
C4B C 0.5229(2) -0.02492(11) 0.34726(15) 0.0275(4) Uani 0.65 1 d . . P A 2
H4B H 0.583768 -0.060195 0.341767 0.033 Uiso 0.65 1 calc R U P A 2
C5B C 0.4079(2) -0.04010(11) 0.30555(15) 0.0276(4) Uani 0.77 1 d . . P A 2
H5B H 0.391656 -0.085620 0.272212 0.033 Uiso 0.77 1 calc R U P A 2
O6 O 0.19885(12) 0.55858(7) 0.54809(10) 0.0239(3) Uani 1 1 d . . . . .
O8 O 0.79943(13) 0.23889(8) 0.69484(11) 0.0273(3) Uani 1 1 d . . . . .
O7 O 0.55028(15) 0.23028(8) 0.70171(13) 0.0310(3) Uani 1 1 d . . . . .
O1 O 0.40007(14) 0.21532(8) 0.47165(12) 0.0302(3) Uani 1 1 d . . . . .
O2 O 0.58907(14) 0.17746(9) 0.50772(13) 0.0348(4) Uani 1 1 d . . . . .
N1 N 0.31097(14) 0.44518(8) 0.45892(11) 0.0194(3) Uani 1 1 d . . . . .
N2 N 0.49322(14) 0.34546(8) 0.55254(12) 0.0187(3) Uani 1 1 d . . . . .
C8 C 0.1415(2) 0.61873(11) 0.59779(17) 0.0289(4) Uani 1 1 d . . . . .
H8A H 0.183990 0.627682 0.662569 0.043 Uiso 1 1 calc R U . . .
H8B H 0.142254 0.663818 0.557848 0.043 Uiso 1 1 calc R U . . .
H8C H 0.059735 0.604933 0.606206 0.043 Uiso 1 1 calc R U . . .
C9 C 0.14895(16) 0.53872(10) 0.45433(14) 0.0204(3) Uani 1 1 d . . . . .
C14 C 0.20650(16) 0.47886(9) 0.40699(14) 0.0197(3) Uani 1 1 d . . . . .
C18 C 0.28817(17) 0.40155(10) 0.54900(14) 0.0212(3) Uani 1 1 d . . . . .
H18A H 0.249331 0.354174 0.528992 0.025 Uiso 1 1 calc R U . . .
H18B H 0.234550 0.429674 0.588534 0.025 Uiso 1 1 calc R U . . .
C17 C 0.40524(17) 0.38590(10) 0.61203(14) 0.0206(3) Uani 1 1 d . . . . .
H17A H 0.440209 0.433269 0.636801 0.025 Uiso 1 1 calc R U . . .
H17B H 0.389230 0.355387 0.669737 0.025 Uiso 1 1 calc R U . . .
C19 C 0.61458(17) 0.33932(10) 0.60931(14) 0.0216(3) Uani 1 1 d . . . . .
H19A H 0.647514 0.389681 0.620168 0.026 Uiso 1 1 calc R U . . .
H19B H 0.667533 0.311805 0.568493 0.026 Uiso 1 1 calc R U . . .
C20 C 0.61356(18) 0.29977(10) 0.71096(15) 0.0243(4) Uani 1 1 d . . . . .
H20 H 0.571147 0.332670 0.755111 0.029 Uiso 1 1 calc R U . . .
C21 C 0.74206(19) 0.29034(11) 0.75826(15) 0.0268(4) Uani 1 1 d . . . . .
H21A H 0.783545 0.338567 0.761639 0.032 Uiso 1 1 calc R U . . .
H21B H 0.742433 0.270120 0.825894 0.032 Uiso 1 1 calc R U . . .
C22 C 0.92188(18) 0.23356(10) 0.70433(15) 0.0232(4) Uani 1 1 d . . . . .
C31 C 0.96907(17) 0.18948(10) 0.62703(14) 0.0213(3) Uani 1 1 d . . . . .
C30 C 0.89273(17) 0.14852(10) 0.55538(14) 0.0224(4) Uani 1 1 d . . . . .
H30 H 0.809597 0.152666 0.555305 0.027 Uiso 1 1 calc R U . . .
C29 C 0.94107(18) 0.10269(11) 0.48598(14) 0.0241(4) Uani 1 1 d . . . . .
H29 H 0.890608 0.074581 0.440851 0.029 Uiso 1 1 calc R U . . .
C28 C 1.06726(18) 0.09831(12) 0.48324(15) 0.0271(4) Uani 1 1 d . . . . .
H28 H 1.099517 0.067484 0.436033 0.033 Uiso 1 1 calc R U . . .
C26 C 1.09601(17) 0.18491(10) 0.62498(15) 0.0233(4) Uani 1 1 d . . . . .
C25 C 1.17235(19) 0.22240(11) 0.70157(17) 0.0289(4) Uani 1 1 d . . . . .
H25 H 1.255420 0.221917 0.699174 0.035 Uiso 1 1 calc R U . . .
C24 C 1.1230(2) 0.25883(11) 0.77807(17) 0.0311(4) Uani 1 1 d . . . . .
H24 H 1.173588 0.279856 0.830004 0.037 Uiso 1 1 calc R U . . .
C23 C 0.9969(2) 0.26539(11) 0.78030(16) 0.0280(4) Uani 1 1 d . . . . .
H23 H 0.964970 0.290995 0.832672 0.034 Uiso 1 1 calc R U . . .
C15 C 0.38452(17) 0.39945(11) 0.39680(14) 0.0228(4) Uani 1 1 d . . . . .
H15A H 0.395273 0.425774 0.334457 0.027 Uiso 1 1 calc R U . . .
H15B H 0.344476 0.351818 0.380298 0.027 Uiso 1 1 calc R U . . .
C16 C 0.50601(17) 0.38496(10) 0.45417(14) 0.0220(4) Uani 1 1 d . . . . .
H16A H 0.554571 0.354167 0.413323 0.026 Uiso 1 1 calc R U . . .
H16B H 0.547342 0.432663 0.467109 0.026 Uiso 1 1 calc R U . . .
C13 C 0.16233(18) 0.45804(10) 0.30990(15) 0.0244(4) Uani 1 1 d . . . . .
H13 H 0.199609 0.418929 0.278032 0.029 Uiso 1 1 calc R U . . .
C12 C 0.06336(19) 0.49440(11) 0.25906(16) 0.0269(4) Uani 1 1 d . . . . .
H12 H 0.035438 0.479787 0.194111 0.032 Uiso 1 1 calc R U . . .
C11 C 0.00755(18) 0.55232(11) 0.30648(16) 0.0262(4) Uani 1 1 d . . . . .
H11 H -0.058700 0.576568 0.273437 0.031 Uiso 1 1 calc R U . . .
C10 C 0.05003(17) 0.57463(10) 0.40366(16) 0.0244(4) Uani 1 1 d . . . . .
H10 H 0.012014 0.613771 0.434842 0.029 Uiso 1 1 calc R U . . .
C27 C 1.14268(18) 0.13945(12) 0.55007(16) 0.0276(4) Uani 1 1 d . . . . .
H27 H 1.225422 0.137387 0.546042 0.033 Uiso 1 1 calc R U . . .
C2 C 0.45753(18) 0.09659(10) 0.40672(14) 0.0220(4) Uani 1 1 d . . . . .
C1 C 0.48327(18) 0.16839(11) 0.46559(15) 0.0255(4) Uani 1 1 d . . . . .
C6 C 0.3158(2) 0.01201(12) 0.31287(16) 0.0289(4) Uani 1 1 d . . . . .
H6 H 0.238226 0.001877 0.284420 0.035 Uiso 0.23 1 calc R U P A 1
C7 C 0.34187(19) 0.07966(11) 0.36356(15) 0.0258(4) Uani 1 1 d . . . . .
H7A H 0.280449 0.114579 0.368817 0.031 Uiso 1 1 calc R U . . .
H7 H 0.570(3) 0.2115(17) 0.646(2) 0.043(8) Uiso 1 1 d . . . . .
H2 H 0.465(3) 0.2926(18) 0.533(2) 0.050(8) Uiso 1 1 d . . . . .

loop_
_atom_site_aniso_label
_atom_site_aniso_U_11
_atom_site_aniso_U_22
_atom_site_aniso_U_33
_atom_site_aniso_U_23
_atom_site_aniso_U_13
_atom_site_aniso_U_12
C3A 0.0348(10) 0.0297(9) 0.0276(9) -0.0013(7) 0.0077(7) 0.0023(7)
C4A 0.0387(11) 0.0217(8) 0.0230(9) 0.0006(7) 0.0077(8) 0.0086(8)
C5A 0.0425(12) 0.0187(8) 0.0222(9) -0.0014(7) 0.0069(8) -0.0009(8)
O3 0.0199(9) 0.0397(11) 0.0395(11) -0.0163(9) -0.0012(8) 0.0015(8)
O4 0.038(2) 0.032(2) 0.036(2) -0.0096(18) -0.0002(19) 0.0099(19)
O5 0.059(5) 0.039(4) 0.046(5) -0.014(3) 0.000(4) -0.001(4)
C3B 0.0348(10) 0.0297(9) 0.0276(9) -0.0013(7) 0.0077(7) 0.0023(7)
C4B 0.0387(11) 0.0217(8) 0.0230(9) 0.0006(7) 0.0077(8) 0.0086(8)
C5B 0.0425(12) 0.0187(8) 0.0222(9) -0.0014(7) 0.0069(8) -0.0009(8)
O6 0.0264(7) 0.0194(6) 0.0264(7) -0.0060(5) 0.0058(5) 0.0029(5)
O8 0.0257(7) 0.0244(6) 0.0316(8) -0.0089(6) 0.0015(6) 0.0053(5)
O7 0.0365(8) 0.0197(6) 0.0387(9) 0.0042(6) 0.0132(7) 0.0007(6)
O1 0.0323(8) 0.0181(6) 0.0414(8) -0.0061(6) 0.0106(6) -0.0002(5)
O2 0.0309(8) 0.0297(7) 0.0445(9) -0.0131(7) 0.0072(7) -0.0030(6)
N1 0.0217(7) 0.0172(6) 0.0201(7) -0.0001(5) 0.0072(6) 0.0022(5)
N2 0.0218(7) 0.0134(6) 0.0218(7) 0.0001(5) 0.0074(6) 0.0005(5)
C8 0.0344(11) 0.0210(8) 0.0328(10) -0.0070(7) 0.0106(8) 0.0038(7)
C9 0.0212(8) 0.0157(7) 0.0253(9) -0.0005(6) 0.0073(7) -0.0028(6)
C14 0.0215(8) 0.0153(7) 0.0229(8) 0.0005(6) 0.0057(6) -0.0010(6)
C18 0.0229(8) 0.0183(7) 0.0239(9) 0.0018(6) 0.0093(7) 0.0010(6)
C17 0.0242(9) 0.0176(7) 0.0212(8) 0.0003(6) 0.0096(7) 0.0040(6)
C19 0.0223(8) 0.0164(7) 0.0266(9) 0.0004(6) 0.0054(7) 0.0003(6)
C20 0.0302(10) 0.0183(8) 0.0254(9) 0.0003(7) 0.0081(7) 0.0049(7)
C21 0.0351(10) 0.0208(8) 0.0245(9) -0.0035(7) 0.0033(8) 0.0072(7)
C22 0.0271(9) 0.0155(7) 0.0268(9) 0.0021(6) 0.0015(7) 0.0010(6)
C31 0.0256(9) 0.0160(7) 0.0224(8) 0.0040(6) 0.0027(7) 0.0012(6)
C30 0.0219(8) 0.0219(8) 0.0235(9) 0.0015(7) 0.0027(7) 0.0022(7)
C29 0.0238(9) 0.0269(9) 0.0218(9) -0.0002(7) 0.0027(7) 0.0007(7)
C28 0.0264(9) 0.0319(10) 0.0240(9) -0.0003(7) 0.0080(7) 0.0005(8)
C26 0.0243(9) 0.0198(8) 0.0260(9) 0.0067(7) 0.0026(7) -0.0024(7)
C25 0.0257(10) 0.0229(9) 0.0372(11) 0.0042(8) -0.0015(8) -0.0050(7)
C24 0.0358(11) 0.0186(8) 0.0370(11) -0.0030(8) -0.0061(9) -0.0058(8)
C23 0.0366(11) 0.0164(8) 0.0301(10) -0.0028(7) -0.0014(8) 0.0004(7)
C15 0.0266(9) 0.0219(8) 0.0212(8) -0.0011(6) 0.0090(7) 0.0034(7)
C16 0.0256(9) 0.0192(8) 0.0229(9) 0.0018(6) 0.0114(7) 0.0015(6)
C13 0.0293(10) 0.0197(8) 0.0247(9) -0.0010(7) 0.0053(7) -0.0003(7)
C12 0.0295(10) 0.0248(9) 0.0261(9) 0.0024(7) 0.0005(7) -0.0021(7)
C11 0.0234(9) 0.0222(8) 0.0327(10) 0.0057(7) 0.0006(7) 0.0000(7)
C10 0.0231(9) 0.0168(8) 0.0341(10) 0.0011(7) 0.0073(7) 0.0008(6)
C27 0.0215(9) 0.0315(10) 0.0306(10) 0.0043(8) 0.0072(7) -0.0019(7)
C2 0.0294(9) 0.0165(7) 0.0215(8) 0.0000(6) 0.0093(7) -0.0008(7)
C1 0.0302(10) 0.0190(8) 0.0292(10) -0.0021(7) 0.0129(8) -0.0040(7)
C6 0.0346(11) 0.0263(9) 0.0266(10) -0.0019(7) 0.0073(8) -0.0021(8)
C7 0.0313(10) 0.0213(8) 0.0261(9) -0.0004(7) 0.0092(8) 0.0018(7)

loop_
_atom_type_symbol
_atom_type_description
_atom_type_scat_dispersion_real
_atom_type_scat_dispersion_imag
_atom_type_scat_source
C C 0.0033 0.0016 'International Tables Vol C Tables 4.2.6.8 and 6.1.1.4'
H H 0.0000 0.0000 'International Tables Vol C Tables 4.2.6.8 and 6.1.1.4'
N N 0.0061 0.0033 'International Tables Vol C Tables 4.2.6.8 and 6.1.1.4'
O O 0.0106 0.0060 'International Tables Vol C Tables 4.2.6.8 and 6.1.1.4'

loop_
_geom_angle_atom_site_label_1
_geom_angle_atom_site_label_2
_geom_angle_atom_site_label_3
_geom_angle
O3 C3A C2 123.18(19)
O3 C3A C4A 116.98(19)
C2 C3A C4A 119.84(19)
O4 C4A C5A 123.2(3)
O4 C4A C3A 116.3(3)
C5A C4A C3A 120.43(18)
O5 C5A C4A 130.8(4)
O5 C5A C6 108.4(4)
C4A C5A C6 120.59(18)
C3A O3 H3 109.5
C4A O4 H4 109.5
C5A O5 H5 109.5
C2 C3B C4B 119.84(19)
C2 C3B H3B 120.1
C4B C3B H3B 120.1
C5B C4B C3B 120.43(18)
C5B C4B H4B 119.8
C3B C4B H4B 119.8
C4B C5B C6 120.59(18)
C4B C5B H5B 119.7
C6 C5B H5B 119.7
C9 O6 C8 116.84(15)
C22 O8 C21 119.12(15)
C20 O7 H7 104(2)
C14 N1 C15 115.51(15)
C14 N1 C18 114.89(14)
C15 N1 C18 108.66(14)
C19 N2 C17 111.92(14)
C19 N2 C16 108.79(14)
C17 N2 C16 110.99(13)
C19 N2 H2 108.0(17)
C17 N2 H2 112.0(18)
C16 N2 H2 104.9(18)
O6 C8 H8A 109.5
O6 C8 H8B 109.5
H8A C8 H8B 109.5
O6 C8 H8C 109.5
H8A C8 H8C 109.5
H8B C8 H8C 109.5
O6 C9 C10 124.36(16)
O6 C9 C14 115.89(16)
C10 C9 C14 119.72(18)
C13 C14 C9 118.44(17)
C13 C14 N1 122.92(16)
C9 C14 N1 118.56(16)
N1 C18 C17 110.21(15)
N1 C18 H18A 109.6
C17 C18 H18A 109.6
N1 C18 H18B 109.6
C17 C18 H18B 109.6
H18A C18 H18B 108.1
N2 C17 C18 111.53(15)
N2 C17 H17A 109.3
C18 C17 H17A 109.3
N2 C17 H17B 109.3
C18 C17 H17B 109.3
H17A C17 H17B 108.0
N2 C19 C20 113.81(15)
N2 C19 H19A 108.8
C20 C19 H19A 108.8
N2 C19 H19B 108.8
C20 C19 H19B 108.8
H19A C19 H19B 107.7
O7 C20 C21 112.55(15)
O7 C20 C19 111.38(16)
C21 C20 C19 109.60(16)
O7 C20 H20 107.7
C21 C20 H20 107.7
C19 C20 H20 107.7
O8 C21 C20 106.22(15)
O8 C21 H21A 110.5
C20 C21 H21A 110.5
O8 C21 H21B 110.5
C20 C21 H21B 110.5
H21A C21 H21B 108.7
O8 C22 C23 125.24(18)
O8 C22 C31 113.71(17)
C23 C22 C31 121.05(19)
C30 C31 C26 119.70(17)
C30 C31 C22 121.74(17)
C26 C31 C22 118.52(17)
C29 C30 C31 120.38(18)
C29 C30 H30 119.8
C31 C30 H30 119.8
C30 C29 C28 120.10(18)
C30 C29 H29 119.9
C28 C29 H29 119.9
C27 C28 C29 120.35(19)
C27 C28 H28 119.8
C29 C28 H28 119.8
C27 C26 C31 118.43(18)
C27 C26 C25 122.21(19)
C31 C26 C25 119.25(18)
C24 C25 C26 119.90(19)
C24 C25 H25 120.0
C26 C25 H25 120.0
C25 C24 C23 121.60(19)
C25 C24 H24 119.2
C23 C24 H24 119.2
C22 C23 C24 119.4(2)
C22 C23 H23 120.3
C24 C23 H23 120.3
N1 C15 C16 109.24(15)
N1 C15 H15A 109.8
C16 C15 H15A 109.8
N1 C15 H15B 109.8
C16 C15 H15B 109.8
H15A C15 H15B 108.3
N2 C16 C15 111.54(15)
N2 C16 H16A 109.3
C15 C16 H16A 109.3
N2 C16 H16B 109.3
C15 C16 H16B 109.3
H16A C16 H16B 108.0
C14 C13 C12 121.71(18)
C14 C13 H13 119.1
C12 C13 H13 119.1
C11 C12 C13 119.22(19)
C11 C12 H12 120.4
C13 C12 H12 120.4
C12 C11 C10 120.38(18)
C12 C11 H11 119.8
C10 C11 H11 119.8
C9 C10 C11 120.53(18)
C9 C10 H10 119.7
C11 C10 H10 119.7
C28 C27 C26 120.95(18)
C28 C27 H27 119.5
C26 C27 H27 119.5
C7 C2 C3A 118.42(17)
C7 C2 C3B 118.42(17)
C7 C2 C1 121.36(17)
C3A C2 C1 120.16(18)
C3B C2 C1 120.16(18)
O1 C1 O2 123.45(18)
O1 C1 C2 119.03(18)
O2 C1 C2 117.51(17)
C5B C6 C7 118.8(2)
C5A C6 C7 118.8(2)
C5A C6 H6 120.6
C7 C6 H6 120.6
C6 C7 C2 121.91(19)
C6 C7 H7A 119.0
C2 C7 H7A 119.0

loop_
_geom_bond_atom_site_label_1
_geom_bond_atom_site_label_2
_geom_bond_distance
C3A O3 1.306(3)
C3A C2 1.397(3)
C3A C4A 1.408(3)
C4A O4 1.313(5)
C4A C5A 1.377(3)
C5A O5 1.357(8)
C5A C6 1.390(3)
O3 H3 0.8200
O4 H4 0.8200
O5 H5 0.8200
C3B C2 1.397(3)
C3B C4B 1.408(3)
C3B H3B 0.9300
C4B C5B 1.377(3)
C4B H4B 0.9300
C5B C6 1.390(3)
C5B H5B 0.9300
O6 C9 1.367(2)
O6 C8 1.435(2)
O8 C22 1.363(2)
O8 C21 1.433(2)
O7 C20 1.418(2)
O7 H7 0.86(3)
O1 C1 1.253(2)
O2 C1 1.270(3)
N1 C14 1.430(2)
N1 C15 1.462(2)
N1 C18 1.470(2)
N2 C19 1.493(2)
N2 C17 1.499(2)
N2 C16 1.505(2)
N2 H2 1.01(3)
C8 H8A 0.9600
C8 H8B 0.9600
C8 H8C 0.9600
C9 C10 1.393(3)
C9 C14 1.417(2)
C14 C13 1.392(3)
C18 C17 1.513(3)
C18 H18A 0.9700
C18 H18B 0.9700
C17 H17A 0.9700
C17 H17B 0.9700
C19 C20 1.527(3)
C19 H19A 0.9700
C19 H19B 0.9700
C20 C21 1.521(3)
C20 H20 0.9800
C21 H21A 0.9700
C21 H21B 0.9700
C22 C23 1.374(3)
C22 C31 1.431(3)
C31 C30 1.420(3)
C31 C26 1.421(3)
C30 C29 1.377(3)
C30 H30 0.9300
C29 C28 1.413(3)
C29 H29 0.9300
C28 C27 1.377(3)
C28 H28 0.9300
C26 C27 1.418(3)
C26 C25 1.432(3)
C25 C24 1.364(3)
C25 H25 0.9300
C24 C23 1.415(3)
C24 H24 0.9300
C23 H23 0.9300
C15 C16 1.516(3)
C15 H15A 0.9700
C15 H15B 0.9700
C16 H16A 0.9700
C16 H16B 0.9700
C13 C12 1.399(3)
C13 H13 0.9300
C12 C11 1.382(3)
C12 H12 0.9300
C11 C10 1.396(3)
C11 H11 0.9300
C10 H10 0.9300
C27 H27 0.9300
C2 C7 1.396(3)
C2 C1 1.508(3)
C6 C7 1.393(3)
C6 H6 0.9300
C7 H7A 0.9300

loop_
_geom_hbond_atom_site_label_D
_geom_hbond_atom_site_label_H
_geom_hbond_atom_site_label_A
_geom_hbond_distance_DH
_geom_hbond_distance_HA
_geom_hbond_distance_DA
_geom_hbond_angle_DHA
_geom_hbond_site_symmetry_A
O5 H5 O7 0.82 2.01 2.592(9) 127.1 3_656
C8 H8A O5 0.96 2.27 3.058(9) 138.5 4_566
C18 H18B O6 0.97 2.37 2.953(2) 118.0 .
C19 H19B O2 0.97 2.64 3.171(2) 115.1 .
C15 H15A O4 0.97 2.41 3.283(5) 150.1 2_655
C16 H16A O5 0.97 2.54 3.174(9) 123.1 2_655
O3 H3 O2 0.82 1.81 2.542(3) 147.1 .

loop_
_geom_torsion_atom_site_label_1
_geom_torsion_atom_site_label_2
_geom_torsion_atom_site_label_3
_geom_torsion_atom_site_label_4
_geom_torsion
O3 C3A C4A O4 3.8(4)
C2 C3A C4A O4 -176.9(3)
O3 C3A C4A C5A -179.1(2)
C2 C3A C4A C5A 0.2(3)
O4 C4A C5A O5 -9.4(7)
C3A C4A C5A O5 173.7(5)
O4 C4A C5A C6 177.0(3)
C3A C4A C5A C6 0.1(3)
C2 C3B C4B C5B 0.2(3)
C3B C4B C5B C6 0.1(3)
C8 O6 C9 C10 2.4(3)
C8 O6 C9 C14 -179.54(16)
O6 C9 C14 C13 -177.68(16)
C10 C9 C14 C13 0.5(3)
O6 C9 C14 N1 -0.8(2)
C10 C9 C14 N1 177.33(16)
C15 N1 C14 C13 13.0(2)
C18 N1 C14 C13 -114.79(19)
C15 N1 C14 C9 -163.72(16)
C18 N1 C14 C9 68.5(2)
C14 N1 C18 C17 -165.43(14)
C15 N1 C18 C17 63.44(19)
C19 N2 C17 C18 172.01(14)
C16 N2 C17 C18 50.25(19)
N1 C18 C17 N2 -56.73(19)
C17 N2 C19 C20 57.19(19)
C16 N2 C19 C20 -179.80(14)
N2 C19 C20 O7 49.9(2)
N2 C19 C20 C21 175.08(14)
C22 O8 C21 C20 164.40(16)
O7 C20 C21 O8 58.4(2)
C19 C20 C21 O8 -66.11(19)
C21 O8 C22 C23 10.2(3)
C21 O8 C22 C31 -170.82(16)
O8 C22 C31 C30 -7.0(2)
C23 C22 C31 C30 172.03(18)
O8 C22 C31 C26 175.23(16)
C23 C22 C31 C26 -5.7(3)
C26 C31 C30 C29 2.0(3)
C22 C31 C30 C29 -175.74(17)
C31 C30 C29 C28 -2.4(3)
C30 C29 C28 C27 0.3(3)
C30 C31 C26 C27 0.4(3)
C22 C31 C26 C27 178.21(17)
C30 C31 C26 C25 -175.91(17)
C22 C31 C26 C25 1.9(3)
C27 C26 C25 C24 -173.03(19)
C31 C26 C25 C24 3.2(3)
C26 C25 C24 C23 -4.6(3)
O8 C22 C23 C24 -176.62(18)
C31 C22 C23 C24 4.4(3)
C25 C24 C23 C22 0.8(3)
C14 N1 C15 C16 165.31(15)
C18 N1 C15 C16 -63.90(18)
C19 N2 C16 C15 -174.83(14)
C17 N2 C16 C15 -51.26(19)
N1 C15 C16 N2 58.38(19)
C9 C14 C13 C12 -0.2(3)
N1 C14 C13 C12 -176.90(17)
C14 C13 C12 C11 -0.3(3)
C13 C12 C11 C10 0.5(3)
O6 C9 C10 C11 177.72(17)
C14 C9 C10 C11 -0.3(3)
C12 C11 C10 C9 -0.2(3)
C29 C28 C27 C26 2.1(3)
C31 C26 C27 C28 -2.5(3)
C25 C26 C27 C28 173.75(19)
O3 C3A C2 C7 178.9(2)
C4A C3A C2 C7 -0.3(3)
O3 C3A C2 C1 -3.9(3)
C4A C3A C2 C1 176.89(18)
C4B C3B C2 C7 -0.3(3)
C4B C3B C2 C1 176.89(18)
C7 C2 C1 O1 -3.4(3)
C3A C2 C1 O1 179.48(18)
C3B C2 C1 O1 179.48(18)
C7 C2 C1 O2 175.74(18)
C3A C2 C1 O2 -1.4(3)
C3B C2 C1 O2 -1.4(3)
C4B C5B C6 C7 -0.3(3)
O5 C5A C6 C7 -175.2(4)
C4A C5A C6 C7 -0.3(3)
C5B C6 C7 C2 0.2(3)
C5A C6 C7 C2 0.2(3)
C3A C2 C7 C6 0.1(3)
C3B C2 C7 C6 0.1(3)
C1 C2 C7 C6 -177.07(18)
